data_2220295
loop_
_publ_author_name
'Ma, Dong-Sheng'

_publ_section_title
;Poly[[triaqua[\m~4~-<i>N</i>-(4-carboxylatophenyl)iminodiacetato]sodium(I)zinc(II)]
 dihydrate]
;
_journal_coeditor_code NG2512
_journal_issue 12
_journal_name_full 'Acta Crystallographica Section E'
_journal_page_first m1523
_journal_paper_doi 10.1107/S1600536808036441
_journal_volume 64
_journal_year 2008
_chemical_formula_iupac '[Na Zn (C11 H8 N O6) (H2 O)3]2, 4H2 O'
_chemical_formula_moiety 'C22 H28 N2 Na2 O18 Zn2, 4(H2 O)'
_chemical_formula_sum 'C22 H36 N2 Na2 O22 Zn2'
_chemical_formula_weight 857.24
_chemical_name_systematic
;
Poly[[triaqua[\m~4~-N-(4-carboxylatophenyl)iminodiacetato]sodium(I)zinc(II)]
dihydrate]
;
_space_group_IT_number 2
_symmetry_cell_setting triclinic
_symmetry_space_group_name_Hall '-P 1'
_symmetry_space_group_name_H-M 'P -1'
_atom_sites_solution_hydrogens geom
_atom_sites_solution_primary direct
_atom_sites_solution_secondary difmap
_cell_angle_alpha 96.28(3)
_cell_angle_beta 98.63(2)
_cell_angle_gamma 98.97(2)
_cell_formula_units_Z 1
_cell_length_a 7.925(4)
_cell_length_b 8.989(6)
_cell_length_c 11.726(6)
_cell_measurement_reflns_used 7215
_cell_measurement_temperature 291(2)
_cell_measurement_theta_max 27.47
_cell_measurement_theta_min 3.10
_cell_volume 808.2(8)
_computing_cell_refinement 'RAPID-AUTO (Rigaku, 1998)'
_computing_data_collection 'RAPID-AUTO (Rigaku, 1998)'
_computing_data_reduction 'CrystalStructure (Rigaku/MSC, 2002)'
_computing_molecular_graphics 'SHELXTL (Sheldrick, 2008)'
_computing_publication_material 'SHELXL97 (Sheldrick, 2008)'
_computing_structure_refinement 'SHELXL97 (Sheldrick, 2008)'
_computing_structure_solution 'SHELXS97 (Sheldrick, 2008)'
_diffrn_ambient_temperature 291(2)
_diffrn_measured_fraction_theta_full 0.989
_diffrn_measured_fraction_theta_max 0.989
_diffrn_measurement_device_type 'Rigaku R-AXIS RAPID'
_diffrn_measurement_method \w
_diffrn_radiation_monochromator graphite
_diffrn_radiation_source 'fine-focus sealed tube'
_diffrn_radiation_type MoK\a
_diffrn_radiation_wavelength 0.71073
_diffrn_reflns_av_R_equivalents 0.0209
_diffrn_reflns_av_sigmaI/netI 0.0264
_diffrn_reflns_limit_h_max 9
_diffrn_reflns_limit_h_min -10
_diffrn_reflns_limit_k_max 11
_diffrn_reflns_limit_k_min -11
_diffrn_reflns_limit_l_max 15
_diffrn_reflns_limit_l_min -14
_diffrn_reflns_number 8055
_diffrn_reflns_theta_full 27.48
_diffrn_reflns_theta_max 27.48
_diffrn_reflns_theta_min 3.10
_diffrn_standards_decay_% 0
_diffrn_standards_interval_count 0
_diffrn_standards_interval_time 0
_diffrn_standards_number 0
_exptl_absorpt_coefficient_mu 1.606
_exptl_absorpt_correction_T_max 0.7820
_exptl_absorpt_correction_T_min 0.7179
_exptl_absorpt_correction_type multi-scan
_exptl_absorpt_process_details '(ABSCOR; Higashi, 1995)'
_exptl_crystal_colour colorless
_exptl_crystal_density_diffrn 1.762
_exptl_crystal_density_method 'not measured'
_exptl_crystal_description block
_exptl_crystal_F_000 440
_exptl_crystal_size_max 0.22
_exptl_crystal_size_mid 0.18
_exptl_crystal_size_min 0.16
_refine_diff_density_max 0.281
_refine_diff_density_min -0.438
_refine_ls_extinction_method none
_refine_ls_goodness_of_fit_ref 1.105
_refine_ls_hydrogen_treatment constr
_refine_ls_matrix_type full
_refine_ls_number_parameters 226
_refine_ls_number_reflns 3668
_refine_ls_number_restraints 0
_refine_ls_restrained_S_all 1.105
_refine_ls_R_factor_all 0.0301
_refine_ls_R_factor_gt 0.0260
_refine_ls_shift/su_max 0.001
_refine_ls_shift/su_mean 0.000
_refine_ls_structure_factor_coef Fsqd
_refine_ls_weighting_details 'calc w=1/[\s^2^(Fo^2^)+(0.0288P)^2^+0.3237P] where P=(Fo^2^+2Fc^2^)/3'
_refine_ls_weighting_scheme calc
_refine_ls_wR_factor_gt 0.0631
_refine_ls_wR_factor_ref 0.0647
_reflns_number_gt 3320
_reflns_number_total 3668
_reflns_threshold_expression I>2\s(I)
_cod_data_source_file ng2512.cif
_cod_data_source_block I
_cod_depositor_comments
;
The following automatic conversions were performed:
'_symmetry_cell_setting' value 'Triclinic' changed to 'triclinic'
according to '/home/saulius/struct/CIF-dictionaries/cif_core.dic'
dictionary named 'cif_core.dic' version 2.4.1 from
2010-06-29.

'_exptl_absorpt_correction_type' value 'Multi-scan' changed
to 'multi-scan' according to
'/home/saulius/struct/CIF-dictionaries/cif_core.dic' dictionary named
'cif_core.dic' version 2.4.1 from 2010-06-29.

Automatic conversion script
Id: cif_fix_enum 1527 2010-12-29 10:47:43Z saulius 

The following automatic conversions were performed:

'_symmetry_cell_setting' value 'Triclinic' changed to 'triclinic'
according to /home/saulius/struct/CIF-dictionaries/cif_core.dic
dictionary named 'cif_core.dic' version 2.4.1 from
2010-06-29.

'_exptl_absorpt_correction_type' value 'Multi-scan'
changed to 'multi-scan' according to
/home/saulius/struct/CIF-dictionaries/cif_core.dic dictionary named
'cif_core.dic' version 2.4.1 from 2010-06-29.

Automatic conversion script
Id: cif_fix_values 1715 2011-07-08 13:25:40Z adriana 

2019-10-28
Z value and formula fixed to values more according to usual
chemical conventions.                 miguel
;
_cod_original_formula_sum 'C11 H18 N Na O11 Zn'
_cod_original_formula_weight 428.62
_cod_original_formula_moiety 'C11 H14 N Na O9 Zn, 2(H2 O)'
_cod_original_formula_iupac '[Na Zn (C11 H8 N O6) (H2 O)3], 2H2 O'
_cod_original_formula_units_Z 2
_cod_original_cell_volume 808.1(8)
_cod_database_code 2220295
_cod_database_fobs_code 2220295

loop_
_symmetry_equiv_pos_as_xyz
'x, y, z'
'-x, -y, -z'

loop_
_atom_site_type_symbol
_atom_site_label
_atom_site_fract_x
_atom_site_fract_y
_atom_site_fract_z
_atom_site_U_iso_or_equiv
_atom_site_adp_type
_atom_site_calc_flag
_atom_site_refinement_flags
_atom_site_occupancy
C C1 0.5758(2) 0.2908(2) 0.70951(15) 0.0234(4) Uani d . 1
C C2 0.4639(2) 0.1504(2) 0.73561(15) 0.0228(4) Uani d . 1
H H1 0.4196 0.1764 0.8066 0.027 Uiso calc R 1
H H2 0.3653 0.1200 0.6730 0.027 Uiso calc R 1
C C3 0.5765(2) -0.1842(2) 0.59130(15) 0.0225(4) Uani d . 1
C C4 0.4695(2) -0.1219(2) 0.67581(15) 0.0249(4) Uani d . 1
H H8 0.3614 -0.1063 0.6318 0.030 Uiso calc R 1
H H7 0.4413 -0.1979 0.7259 0.030 Uiso calc R 1
C C5 0.6392(2) 0.00980(19) 0.86167(14) 0.0189(3) Uani d . 1
C C6 0.6706(2) 0.13196(19) 0.95095(15) 0.0223(3) Uani d . 1
H H3 0.6319 0.2219 0.9372 0.027 Uiso calc R 1
C C7 0.7589(2) 0.1201(2) 1.05973(15) 0.0232(4) Uani d . 1
H H4 0.7757 0.2014 1.1189 0.028 Uiso calc R 1
C C8 0.8230(2) -0.0111(2) 1.08227(14) 0.0210(3) Uani d . 1
C C9 0.7931(2) -0.1318(2) 0.99287(16) 0.0247(4) Uani d . 1
H H5 0.8350 -0.2205 1.0063 0.030 Uiso calc R 1
C C10 0.7025(2) -0.1227(2) 0.88446(15) 0.0237(4) Uani d . 1
H H6 0.6834 -0.2053 0.8261 0.028 Uiso calc R 1
C C11 0.9258(2) -0.0177(2) 1.19854(15) 0.0223(4) Uani d . 1
N N1 0.5524(2) 0.02088(16) 0.74928(12) 0.0218(3) Uani d . 1
Na Na1 0.70264(10) 0.49576(8) 0.57052(7) 0.02913(17) Uani d . 1
O O1 0.52052(19) 0.41253(16) 0.71895(12) 0.0337(3) Uani d . 1
O O2 0.71665(17) 0.27959(15) 0.67283(12) 0.0294(3) Uani d . 1
O O3 0.70204(18) -0.09667(16) 0.56440(12) 0.0310(3) Uani d . 1
O O4 0.53062(19) -0.31883(15) 0.54829(12) 0.0340(3) Uani d . 1
O O5 0.9395(2) 0.08672(16) 1.28035(11) 0.0331(3) Uani d . 1
O O6 1.00014(17) -0.13340(15) 1.21007(11) 0.0272(3) Uani d . 1
O O7 0.9495(2) 0.17005(17) 0.52465(12) 0.0381(3) Uani d . 1
H H9 0.9528 0.1236 0.4581 0.057 Uiso d R 1
H H10 1.0276 0.2489 0.5443 0.057 Uiso d R 1
O O8 0.9626(2) 0.60310(17) 0.69752(13) 0.0380(3) Uani d . 1
H H12 0.9924 0.6993 0.7101 0.057 Uiso d R 1
H H11 0.9728 0.5703 0.7630 0.057 Uiso d R 1
O O9 0.81948(19) 0.56713(17) 0.40602(13) 0.0371(3) Uani d . 1
H H13 0.8786 0.5073 0.3756 0.056 Uiso d R 1
H H14 0.7250 0.5671 0.3609 0.056 Uiso d R 1
O O10 0.6141(3) 0.4735(3) 0.09255(19) 0.0770(7) Uani d . 1
H H15 1.0046 0.6401 0.1287 0.116 Uiso d R 1
H H16 0.8541 0.5354 0.0951 0.116 Uiso d R 1
O O11 0.9641(2) 0.54605(19) 0.10841(14) 0.0459(4) Uani d . 1
H H17 0.5653 0.5064 0.1476 0.069 Uiso d R 1
H H18 0.5412 0.4016 0.0505 0.069 Uiso d R 1
Zn Zn1 0.81967(3) 0.09629(2) 0.651229(17) 0.02072(7) Uani d . 1

loop_
_atom_site_aniso_label
_atom_site_aniso_U_11
_atom_site_aniso_U_22
_atom_site_aniso_U_33
_atom_site_aniso_U_12
_atom_site_aniso_U_13
_atom_site_aniso_U_23
C1 0.0252(9) 0.0272(9) 0.0201(8) 0.0090(7) 0.0039(7) 0.0070(7)
C2 0.0215(8) 0.0277(9) 0.0206(8) 0.0076(7) 0.0028(7) 0.0054(7)
C3 0.0231(9) 0.0225(8) 0.0186(8) 0.0043(7) -0.0058(7) 0.0019(6)
C4 0.0249(9) 0.0242(9) 0.0217(8) -0.0020(7) 0.0002(7) 0.0000(7)
C5 0.0194(8) 0.0215(8) 0.0163(7) 0.0018(6) 0.0045(6) 0.0046(6)
C6 0.0267(9) 0.0198(8) 0.0210(8) 0.0070(7) 0.0020(7) 0.0037(6)
C7 0.0248(9) 0.0239(9) 0.0198(8) 0.0040(7) 0.0018(7) 0.0005(7)
C8 0.0181(8) 0.0269(9) 0.0189(8) 0.0032(7) 0.0043(7) 0.0070(7)
C9 0.0289(9) 0.0217(8) 0.0260(9) 0.0080(7) 0.0058(8) 0.0077(7)
C10 0.0319(9) 0.0209(8) 0.0193(8) 0.0073(7) 0.0054(7) 0.0013(6)
C11 0.0172(8) 0.0266(9) 0.0226(8) -0.0008(7) 0.0031(7) 0.0085(7)
N1 0.0267(8) 0.0208(7) 0.0165(6) 0.0044(6) -0.0005(6) 0.0019(5)
Na1 0.0296(4) 0.0250(4) 0.0319(4) 0.0013(3) 0.0037(3) 0.0070(3)
O1 0.0411(8) 0.0296(7) 0.0385(8) 0.0181(6) 0.0157(7) 0.0107(6)
O2 0.0273(7) 0.0265(7) 0.0412(8) 0.0108(5) 0.0144(6) 0.0143(6)
O3 0.0303(7) 0.0297(7) 0.0298(7) -0.0017(6) 0.0099(6) -0.0067(5)
O4 0.0383(8) 0.0212(7) 0.0369(8) 0.0023(6) -0.0018(6) -0.0049(6)
O5 0.0431(8) 0.0325(7) 0.0206(6) 0.0053(6) -0.0041(6) 0.0043(5)
O6 0.0240(6) 0.0305(7) 0.0269(6) 0.0076(5) -0.0019(5) 0.0081(5)
O7 0.0432(9) 0.0404(8) 0.0272(7) -0.0084(7) 0.0159(6) -0.0012(6)
O8 0.0471(9) 0.0291(7) 0.0329(7) 0.0003(6) -0.0020(7) 0.0049(6)
O9 0.0320(8) 0.0427(9) 0.0359(8) 0.0032(6) 0.0076(6) 0.0048(6)
O10 0.0630(13) 0.0963(18) 0.0657(13) 0.0182(12) 0.0178(11) -0.0318(12)
O11 0.0583(10) 0.0381(9) 0.0392(8) 0.0073(8) 0.0024(8) 0.0052(7)
Zn1 0.02166(11) 0.02060(11) 0.01927(10) 0.00437(7) 0.00116(8) 0.00223(7)

loop_
_atom_type_symbol
_atom_type_description
_atom_type_scat_dispersion_real
_atom_type_scat_dispersion_imag
_atom_type_scat_source
C C 0.0033 0.0016 'International Tables Vol C Tables 4.2.6.8 and 6.1.1.4'
H H 0.0000 0.0000 'International Tables Vol C Tables 4.2.6.8 and 6.1.1.4'
N N 0.0061 0.0033 'International Tables Vol C Tables 4.2.6.8 and 6.1.1.4'
O O 0.0106 0.0060 'International Tables Vol C Tables 4.2.6.8 and 6.1.1.4'
Zn Zn 0.2839 1.4301 'International Tables Vol C Tables 4.2.6.8 and 6.1.1.4'
Na Na 0.0362 0.0249 'International Tables Vol C Tables 4.2.6.8 and 6.1.1.4'

loop_
_geom_angle_atom_site_label_1
_geom_angle_atom_site_label_2
_geom_angle_atom_site_label_3
_geom_angle_site_symmetry_1
_geom_angle_site_symmetry_3
_geom_angle
O1 C1 O2 . . 122.18(17)
O1 C1 C2 . . 117.99(17)
O2 C1 C2 . . 119.71(16)
N1 C2 C1 . . 114.73(15)
N1 C2 H1 . . 108.6
C1 C2 H1 . . 108.6
N1 C2 H2 . . 108.6
C1 C2 H2 . . 108.6
H1 C2 H2 . . 107.6
O4 C3 O3 . . 123.36(18)
O4 C3 C4 . . 116.88(17)
O3 C3 C4 . . 119.70(16)
N1 C4 C3 . . 115.30(15)
N1 C4 H8 . . 108.4
C3 C4 H8 . . 108.4
N1 C4 H7 . . 108.4
C3 C4 H7 . . 108.4
H8 C4 H7 . . 107.5
C6 C5 C10 . . 118.34(15)
C6 C5 N1 . . 121.25(15)
C10 C5 N1 . . 120.35(15)
C7 C6 C5 . . 120.44(16)
C7 C6 H3 . . 119.8
C5 C6 H3 . . 119.8
C6 C7 C8 . . 121.26(17)
C6 C7 H4 . . 119.4
C8 C7 H4 . . 119.4
C9 C8 C7 . . 118.10(16)
C9 C8 C11 . . 121.76(16)
C7 C8 C11 . . 120.11(16)
C10 C9 C8 . . 121.31(16)
C10 C9 H5 . . 119.3
C8 C9 H5 . . 119.3
C9 C10 C5 . . 120.52(16)
C9 C10 H6 . . 119.7
C5 C10 H6 . . 119.7
O5 C11 O6 . . 121.83(16)
O5 C11 C8 . . 120.69(16)
O6 C11 C8 . . 117.47(16)
C5 N1 C2 . . 117.69(14)
C5 N1 C4 . . 116.93(14)
C2 N1 C4 . . 115.93(14)
O4 Na1 O8 1_565 . 108.97(7)
O4 Na1 O9 1_565 . 87.74(7)
O8 Na1 O9 . . 92.08(7)
O4 Na1 O4 1_565 2_656 87.66(7)
O8 Na1 O4 . 2_656 162.99(6)
O9 Na1 O4 . 2_656 92.12(7)
O4 Na1 O2 1_565 . 138.34(6)
O8 Na1 O2 . . 84.49(6)
O9 Na1 O2 . . 132.16(6)
O4 Na1 O2 2_656 . 80.48(7)
O4 Na1 O1 1_565 . 85.66(6)
O8 Na1 O1 . . 98.94(7)
O9 Na1 O1 . . 168.52(6)
O4 Na1 O1 2_656 . 78.25(7)
O2 Na1 O1 . . 52.90(5)
O4 Na1 Na1 1_565 2_666 44.60(5)
O8 Na1 Na1 . 2_666 153.40(6)
O9 Na1 Na1 . 2_666 89.94(6)
O4 Na1 Na1 2_656 2_666 43.06(5)
O2 Na1 Na1 . 2_666 113.22(5)
O1 Na1 Na1 . 2_666 78.77(6)
O4 Na1 H14 1_565 . 75.5
O8 Na1 H14 . . 109.2
O9 Na1 H14 . . 18.6
O4 Na1 H14 2_656 . 77.8
O2 Na1 H14 . . 138.5
O1 Na1 H14 . . 149.9
Na1 Na1 H14 2_666 . 71.4
C1 O1 Na1 . . 87.44(12)
C1 O2 Zn1 . . 127.16(12)
C1 O2 Na1 . . 92.39(10)
Zn1 O2 Na1 . . 134.30(7)
C3 O3 Zn1 . . 126.24(12)
C3 O4 Na1 . 1_545 124.19(12)
C3 O4 Na1 . 2_656 143.46(12)
Na1 O4 Na1 1_545 2_656 92.34(7)
C11 O6 Zn1 . 2_757 111.56(12)
Zn1 O7 H9 . . 128.8
Zn1 O7 H10 . . 117.0
H9 O7 H10 . . 112.8
Na1 O8 H12 . . 119.1
Na1 O8 H11 . . 114.2
H12 O8 H11 . . 107.7
Na1 O9 H13 . . 116.7
Na1 O9 H14 . . 98.5
H13 O9 H14 . . 111.0
H17 O10 H18 . . 106.8
H15 O11 H16 . . 107.9
O3 Zn1 O6 . 2_757 128.18(6)
O3 Zn1 O2 . . 125.40(7)
O6 Zn1 O2 2_757 . 100.31(7)
O3 Zn1 O7 . . 97.01(7)
O6 Zn1 O7 2_757 . 103.35(7)
O2 Zn1 O7 . . 93.95(7)

loop_
_geom_bond_atom_site_label_1
_geom_bond_atom_site_label_2
_geom_bond_site_symmetry_2
_geom_bond_distance
C1 O1 . 1.240(2)
C1 O2 . 1.269(2)
C1 C2 . 1.513(3)
C2 N1 . 1.461(2)
C2 H1 . 0.9700
C2 H2 . 0.9700
C3 O4 . 1.235(2)
C3 O3 . 1.270(2)
C3 C4 . 1.514(3)
C4 N1 . 1.465(2)
C4 H8 . 0.9700
C4 H7 . 0.9700
C5 C6 . 1.396(2)
C5 C10 . 1.399(2)
C5 N1 . 1.413(2)
C6 C7 . 1.383(2)
C6 H3 . 0.9300
C7 C8 . 1.391(3)
C7 H4 . 0.9300
C8 C9 . 1.389(3)
C8 C11 . 1.492(2)
C9 C10 . 1.380(3)
C9 H5 . 0.9300
C10 H6 . 0.9300
C11 O5 . 1.246(2)
C11 O6 . 1.283(2)
Na1 O4 1_565 2.3239(19)
Na1 O8 . 2.353(2)
Na1 O9 . 2.3687(19)
Na1 O4 2_656 2.3901(19)
Na1 O2 . 2.4009(19)
Na1 O1 . 2.5245(19)
Na1 Na1 2_666 3.401(2)
Na1 H14 . 2.6320
O2 Zn1 . 1.9584(16)
O3 Zn1 . 1.9336(17)
O4 Na1 1_545 2.3239(19)
O4 Na1 2_656 2.3901(19)
O6 Zn1 2_757 1.9574(15)
O7 Zn1 . 2.0400(16)
O7 H9 . 0.8500
O7 H10 . 0.8500
O8 H12 . 0.8500
O8 H11 . 0.8500
O9 H13 . 0.8500
O9 H14 . 0.8500
O10 H17 . 0.8498
O10 H18 . 0.8504
O11 H15 . 0.8504
O11 H16 . 0.8499
Zn1 O6 2_757 1.9574(15)

loop_
_geom_hbond_atom_site_label_D
_geom_hbond_atom_site_label_H
_geom_hbond_atom_site_label_A
_geom_hbond_site_symmetry_A
_geom_hbond_distance_DH
_geom_hbond_distance_HA
_geom_hbond_distance_DA
_geom_hbond_angle_DHA
O7 H10 O9 2_766 0.85 1.87 2.716(3) 173.6
O7 H9 O5 1_554 0.85 2.06 2.867(2) 158.6
O8 H12 O5 2_767 0.85 1.90 2.748(3) 173.4
O8 H11 O11 2_766 0.85 1.97 2.798(2) 162.9
O9 H14 O1 2_666 0.85 2.07 2.910(2) 168.3
O9 H13 O8 2_766 0.85 1.96 2.801(2) 171.5
O10 H17 O1 2_666 0.85 1.92 2.762(3) 173.9
O10 H18 O10 2_665 0.85 2.41 2.744(5) 104.0
O11 H15 O6 1_564 0.85 2.16 2.949(3) 154.2
O11 H16 O10 . 0.85 1.89 2.721(3) 165.0
